data_4316360
loop_
_publ_author_name
'Chen-I Yang'
'Shao-Po Hung'
'Gene-Hsiang Lee'
'Motohiro Nakano'
'Hui-Lien Tsai'

_publ_section_title
;
 Slow Magnetic Relaxation in an Octanuclear Manganese Chain
;
_journal_name_full 'Inorganic Chemistry'
_journal_page_first 7617
_journal_page_last 7619
_journal_paper_doi 10.1021/ic100580g
_journal_volume 49
_journal_year 2010
_chemical_formula_sum 'C125 H176 Mn16 N64 O37'
_chemical_formula_weight 4046.34
_chemical_name_systematic
; 
 ? 
;
_space_group_IT_number 14
_symmetry_cell_setting monoclinic
_symmetry_space_group_name_Hall '-P 2ybc'
_symmetry_space_group_name_H-M 'P 1 21/c 1'
_atom_sites_solution_hydrogens geom
_atom_sites_solution_primary direct
_atom_sites_solution_secondary difmap
_audit_creation_method SHELXL-97
_cell_angle_alpha 90.00
_cell_angle_beta 99.608(2)
_cell_angle_gamma 90.00
_cell_formula_units_Z 2
_cell_length_a 13.6118(4)
_cell_length_b 24.9565(8)
_cell_length_c 25.1167(8)
_cell_measurement_reflns_used all
_cell_measurement_temperature 150(2)
_cell_measurement_theta_max 25.00
_cell_measurement_theta_min 1.00
_cell_volume 8412.5(5)
_computing_cell_refinement DENZO-SMN
_computing_data_collection 'NONIUS COLLECT'
_computing_data_reduction DENZO-SMN
_computing_molecular_graphics 'Bruker SHELXTL'
_computing_publication_material 'Bruker SHELXTL'
_computing_structure_refinement 'SHELXL-97 (Sheldrick, 1997)'
_computing_structure_solution 'SHELXS-97 (Sheldrick, 1990)'
_diffrn_ambient_temperature 150(2)
_diffrn_measured_fraction_theta_full 0.983
_diffrn_measured_fraction_theta_max 0.983
_diffrn_measurement_device_type 'NONIUS KappaCCD'
_diffrn_measurement_method '\w scans'
_diffrn_radiation_monochromator graphite
_diffrn_radiation_source 'fine-focus sealed tube'
_diffrn_radiation_type MoK\a
_diffrn_radiation_wavelength 0.71073
_diffrn_reflns_av_R_equivalents 0.1085
_diffrn_reflns_av_sigmaI/netI 0.1190
_diffrn_reflns_limit_h_max 15
_diffrn_reflns_limit_h_min -16
_diffrn_reflns_limit_k_max 29
_diffrn_reflns_limit_k_min -28
_diffrn_reflns_limit_l_max 29
_diffrn_reflns_limit_l_min -28
_diffrn_reflns_number 62462
_diffrn_reflns_theta_full 25.00
_diffrn_reflns_theta_max 25.00
_diffrn_reflns_theta_min 1.16
_exptl_absorpt_coefficient_mu 1.244
_exptl_absorpt_correction_T_max 0.988
_exptl_absorpt_correction_T_min 0.759
_exptl_absorpt_correction_type multi-scan
_exptl_crystal_colour dark-green
_exptl_crystal_density_diffrn 1.597
_exptl_crystal_density_meas ?
_exptl_crystal_density_method 'not measured'
_exptl_crystal_description plate
_exptl_crystal_F_000 4140
_exptl_crystal_size_max 0.30
_exptl_crystal_size_mid 0.30
_exptl_crystal_size_min 0.02
_refine_diff_density_max 1.044
_refine_diff_density_min -0.739
_refine_diff_density_rms 0.202
_refine_ls_extinction_coef 0.00241(14)
_refine_ls_extinction_expression Fc^*^=kFc[1+0.001xFc^2^\l^3^/sin(2\q)]^-1/4^
_refine_ls_extinction_method SHELXL
_refine_ls_goodness_of_fit_ref 1.005
_refine_ls_hydrogen_treatment constr
_refine_ls_matrix_type full
_refine_ls_number_parameters 1104
_refine_ls_number_reflns 14558
_refine_ls_number_restraints 1
_refine_ls_restrained_S_all 1.005
_refine_ls_R_factor_all 0.1412
_refine_ls_R_factor_gt 0.0645
_refine_ls_shift/su_max 0.009
_refine_ls_shift/su_mean 0.000
_refine_ls_structure_factor_coef Fsqd
_refine_ls_weighting_details 'calc w=1/[\s^2^(Fo^2^)+(0.0790P)^2^+14.8092P] where P=(Fo^2^+2Fc^2^)/3'
_refine_ls_weighting_scheme calc
_refine_ls_wR_factor_gt 0.1407
_refine_ls_wR_factor_ref 0.1748
_reflns_number_gt 8299
_reflns_number_total 14558
_reflns_threshold_expression >2sigma(I)
_cod_data_source_file ic100580g_si_002.cif
_cod_data_source_block ic11933
_cod_depositor_comments
;
The following automatic conversions were performed:

'_symmetry_cell_setting' value 'Monoclinic' changed to 'monoclinic'
according to the built-in table from CIF Core dictionary named
'cif_core.dic' version 2.4.1 from 2010-06-29.

Automatic conversion script
Id: cif_fix_values 1646 2011-03-28 12:23:43Z adriana 

The following automatic conversions were performed:

'_exptl_crystal_density_meas' value 'not_measured' was changed to '?'
- the value is perceived as not measured.

Automatic conversion script
Id: cif_fix_values 3008 2015-01-20 13:52:24Z robertas 
;
_cod_database_code 4316360

loop_
_symmetry_equiv_pos_as_xyz
'x, y, z'
'-x, y+1/2, -z+1/2'
'-x, -y, -z'
'x, -y-1/2, z-1/2'

loop_
_atom_site_label
_atom_site_type_symbol
_atom_site_fract_x
_atom_site_fract_y
_atom_site_fract_z
_atom_site_U_iso_or_equiv
_atom_site_adp_type
_atom_site_occupancy
_atom_site_symmetry_multiplicity
_atom_site_calc_flag
_atom_site_refinement_flags
_atom_site_disorder_assembly
_atom_site_disorder_group
Mn1 Mn 1.47337(7) -0.24222(4) 0.16692(4) 0.0353(3) Uani 1 1 d . . .
Mn2 Mn 1.22808(7) -0.28110(4) 0.08466(4) 0.0305(3) Uani 1 1 d . A .
Mn3 Mn 1.25918(7) -0.15164(4) 0.09605(4) 0.0311(3) Uani 1 1 d . A .
Mn4 Mn 1.21472(7) -0.22290(4) 0.19825(4) 0.0284(3) Uani 1 1 d . A .
Mn5 Mn 0.97084(7) -0.25553(4) 0.15607(4) 0.0275(3) Uani 1 1 d . D .
Mn6 Mn 0.90497(7) -0.32524(4) 0.25420(4) 0.0280(3) Uani 1 1 d . C .
Mn7 Mn 0.98750(7) -0.20371(4) 0.27594(4) 0.0279(3) Uani 1 1 d . C .
Mn8 Mn 0.72687(7) -0.20783(5) 0.19692(4) 0.0353(3) Uani 1 1 d . C .
O1 O 1.2318(3) -0.21855(17) 0.12576(16) 0.0305(11) Uani 1 1 d . . .
O2 O 0.9571(3) -0.26193(17) 0.22867(15) 0.0274(10) Uani 1 1 d . . .
O3 O 1.2065(3) -0.34105(19) 0.04030(16) 0.0360(11) Uani 1 1 d . . .
O4 O 1.1457(3) -0.29113(17) 0.18484(16) 0.0295(11) Uani 1 1 d . . .
O5 O 1.2847(3) -0.08594(18) 0.06518(16) 0.0349(11) Uani 1 1 d . . .
O6 O 1.2363(4) -0.24161(19) 0.02090(17) 0.0419(12) Uani 1 1 d . A .
O7 O 1.1890(3) -0.22553(17) 0.26937(15) 0.0302(11) Uani 1 1 d . . .
O8 O 1.2531(3) -0.11450(18) 0.16281(16) 0.0341(11) Uani 1 1 d . . .
O9 O 1.0002(3) -0.25269(18) 0.08596(16) 0.0331(11) Uani 1 1 d . . .
O10 O 0.8886(3) -0.35770(18) 0.18508(16) 0.0342(11) Uani 1 1 d . . .
O11 O 1.0345(3) -0.14948(18) 0.32365(16) 0.0315(11) Uani 1 1 d . . .
O12 O 1.0473(3) -0.18954(17) 0.17124(15) 0.0292(10) Uani 1 1 d . . .
O13 O 0.8606(3) -0.38886(18) 0.28101(16) 0.0340(11) Uani 1 1 d . . .
O14 O 0.9908(3) -0.24912(18) 0.33653(16) 0.0348(11) Uani 1 1 d . C .
O15 O 1.0917(3) -0.1459(2) 0.06564(19) 0.0471(13) Uani 1 1 d D . .
H15A H 1.0601 -0.1747 0.0564 0.057 Uiso 1 1 d R B .
O16 O 1.0771(3) -0.35418(19) 0.26790(17) 0.0401(12) Uani 1 1 d . . .
H16A H 1.1063 -0.3530 0.2405 0.048 Uiso 1 1 d R C .
O17 O 0.7061(4) -0.1219(2) 0.1672(2) 0.0537(14) Uani 1 1 d . . .
H17A H 0.6461 -0.1116 0.1581 0.064 Uiso 1 1 d R D .
N1 N 1.1676(4) -0.3207(2) 0.14069(19) 0.0291(13) Uani 1 1 d . . .
N2 N 1.2618(4) -0.1879(2) 0.0253(2) 0.0336(14) Uani 1 1 d . . .
N3 N 1.2577(4) -0.1469(2) 0.2080(2) 0.0307(13) Uani 1 1 d . . .
N4 N 0.9147(4) -0.3284(2) 0.14298(19) 0.0276(13) Uani 1 1 d . . .
N5 N 1.0265(4) -0.1608(2) 0.21571(19) 0.0287(13) Uani 1 1 d . . .
N6 N 0.9421(4) -0.2974(2) 0.3295(2) 0.0322(13) Uani 1 1 d . . .
N7 N 1.3868(4) -0.2987(3) 0.1099(2) 0.0432(16) Uani 1 1 d . . .
N8 N 1.4197(8) -0.3337(6) 0.0819(5) 0.038(3) Uani 0.70 1 d P A 1
N9 N 1.4456(7) -0.3625(5) 0.0523(5) 0.057(3) Uani 0.70 1 d P A 1
N8' N 1.415(2) -0.3144(12) 0.0704(13) 0.038(11) Uiso 0.30 1 d P A 2
N9' N 1.447(3) -0.3319(16) 0.0342(15) 0.093(13) Uiso 0.30 1 d P A 2
N10 N 1.4230(4) -0.1690(3) 0.1241(2) 0.0424(16) Uani 1 1 d . . .
N11 N 1.4700(6) -0.1236(5) 0.1327(4) 0.040(2) Uani 0.70 1 d P A 1
N12 N 1.5115(7) -0.0843(4) 0.1388(5) 0.069(3) Uani 0.70 1 d P A 1
N11' N 1.4817(19) -0.1469(11) 0.1068(10) 0.053(7) Uiso 0.30 1 d P A 2
N12' N 1.537(2) -0.1200(13) 0.0867(12) 0.098(9) Uiso 0.30 1 d P A 2
N13 N 1.3689(4) -0.2571(2) 0.2222(2) 0.0348(14) Uani 1 1 d . . .
N14 N 1.3738(4) -0.2901(2) 0.2580(2) 0.0362(14) Uani 1 1 d . A .
N15 N 1.3770(5) -0.3217(3) 0.2912(3) 0.0557(19) Uani 1 1 d . . .
N16 N 0.8280(4) -0.2140(2) 0.1367(2) 0.0346(14) Uani 1 1 d . . .
N17 N 0.8137(4) -0.1901(3) 0.0945(2) 0.0446(16) Uani 1 1 d . D .
N18 N 0.8019(5) -0.1668(3) 0.0546(3) 0.073(2) Uani 1 1 d . . .
N19 N 0.7541(4) -0.2859(2) 0.2401(2) 0.0357(14) Uani 1 1 d . . .
N20 N 0.6799(5) -0.3084(3) 0.2482(2) 0.0464(16) Uani 1 1 d . C .
N21 N 0.6066(6) -0.3279(3) 0.2559(4) 0.094(3) Uani 1 1 d . . .
N22 N 0.8348(4) -0.1730(2) 0.2626(2) 0.0343(14) Uani 1 1 d . . .
N23 N 0.8135(4) -0.1352(3) 0.2889(2) 0.0400(15) Uani 1 1 d . C .
N24 N 0.7928(5) -0.0996(3) 0.3144(3) 0.060(2) Uani 1 1 d . . .
N25 N 0.6117(4) -0.2557(3) 0.1375(2) 0.0398(15) Uani 1 1 d . . .
N26 N 0.6405(4) -0.2948(3) 0.1169(2) 0.0426(16) Uani 1 1 d . C .
N27 N 0.6698(5) -0.3317(3) 0.0962(3) 0.064(2) Uani 1 1 d . . .
N28 N 0.5820(4) -0.1964(2) 0.2260(2) 0.0375(14) Uani 1 1 d . . .
N29 N 0.5571(4) -0.1643(3) 0.2555(2) 0.0363(14) Uani 1 1 d . C .
N30 N 0.5310(5) -0.1334(3) 0.2851(3) 0.063(2) Uani 1 1 d . . .
C1 C 1.1765(5) -0.3905(3) 0.0482(3) 0.0321(16) Uani 1 1 d . . .
C2 C 1.1763(6) -0.4278(3) 0.0076(3) 0.045(2) Uani 1 1 d . . .
H2A H 1.2008 -0.4179 -0.0243 0.054 Uiso 1 1 calc R . .
C3 C 1.1417(7) -0.4784(4) 0.0124(3) 0.070(3) Uani 1 1 d . . .
H3A H 1.1404 -0.5030 -0.0166 0.084 Uiso 1 1 calc R . .
C4 C 1.1074(8) -0.4947(4) 0.0602(4) 0.083(3) Uani 1 1 d . . .
H4A H 1.0837 -0.5301 0.0639 0.100 Uiso 1 1 calc R . .
C5 C 1.1094(7) -0.4586(3) 0.1002(3) 0.061(2) Uani 1 1 d . . .
H5A H 1.0871 -0.4692 0.1325 0.073 Uiso 1 1 calc R . .
C6 C 1.1433(5) -0.4057(3) 0.0959(3) 0.0359(17) Uani 1 1 d . . .
C7 C 1.1370(5) -0.3691(3) 0.1396(2) 0.0311(16) Uani 1 1 d . . .
H7A H 1.1084 -0.3817 0.1692 0.037 Uiso 1 1 calc R . .
C8 C 1.3153(4) -0.0741(3) 0.0186(2) 0.0288(16) Uani 1 1 d . B .
C9 C 1.3517(5) -0.0228(3) 0.0123(3) 0.0377(18) Uani 1 1 d . . .
H9A H 1.3574 0.0022 0.0412 0.045 Uiso 1 1 calc R . .
C10 C 1.3799(5) -0.0081(3) -0.0362(3) 0.047(2) Uani 1 1 d . . .
H10A H 1.4040 0.0271 -0.0404 0.056 Uiso 1 1 calc R . .
C11 C 1.3732(6) -0.0441(3) -0.0788(3) 0.051(2) Uani 1 1 d . . .
H11A H 1.3907 -0.0334 -0.1123 0.061 Uiso 1 1 calc R . .
C12 C 1.3411(5) -0.0956(3) -0.0720(3) 0.0430(19) Uani 1 1 d . B .
H12A H 1.3385 -0.1207 -0.1007 0.052 Uiso 1 1 calc R . .
C13 C 1.3120(5) -0.1117(3) -0.0235(2) 0.0315(16) Uani 1 1 d . . .
C14 C 1.2816(5) -0.1662(3) -0.0186(2) 0.0347(17) Uani 1 1 d . B .
H14A H 1.2755 -0.1881 -0.0499 0.042 Uiso 1 1 calc R . .
C15 C 1.2366(5) -0.1970(3) 0.3114(2) 0.0304(16) Uani 1 1 d . . .
C16 C 1.2335(5) -0.2161(3) 0.3639(2) 0.0341(17) Uani 1 1 d . . .
H16B H 1.2026 -0.2495 0.3686 0.041 Uiso 1 1 calc R . .
C17 C 1.2747(5) -0.1868(3) 0.4086(3) 0.0397(19) Uani 1 1 d . . .
H17B H 1.2717 -0.2001 0.4438 0.048 Uiso 1 1 calc R . .
C18 C 1.3203(5) -0.1383(3) 0.4028(3) 0.0412(19) Uani 1 1 d . . .
H18A H 1.3479 -0.1182 0.4338 0.049 Uiso 1 1 calc R . .
C19 C 1.3257(5) -0.1189(3) 0.3519(3) 0.0406(18) Uani 1 1 d . . .
H19A H 1.3576 -0.0856 0.3481 0.049 Uiso 1 1 calc R . .
C20 C 1.2846(5) -0.1481(3) 0.3055(2) 0.0307(16) Uani 1 1 d . . .
C21 C 1.2855(4) -0.1232(3) 0.2540(3) 0.0318(16) Uani 1 1 d . . .
H21A H 1.3078 -0.0872 0.2536 0.038 Uiso 1 1 calc R . .
C22 C 0.9714(5) -0.2858(3) 0.0434(2) 0.0300(16) Uani 1 1 d . . .
C23 C 1.0025(5) -0.2728(3) -0.0056(2) 0.0338(17) Uani 1 1 d . . .
H23A H 1.0395 -0.2409 -0.0081 0.041 Uiso 1 1 calc R . .
C24 C 0.9803(5) -0.3056(3) -0.0499(3) 0.0406(19) Uani 1 1 d . . .
H24A H 1.0031 -0.2966 -0.0824 0.049 Uiso 1 1 calc R . .
C25 C 0.9245(5) -0.3518(3) -0.0472(3) 0.0406(19) Uani 1 1 d . . .
H25A H 0.9081 -0.3741 -0.0781 0.049 Uiso 1 1 calc R . .
C26 C 0.8931(5) -0.3651(3) 0.0009(3) 0.0376(17) Uani 1 1 d . . .
H26A H 0.8543 -0.3965 0.0026 0.045 Uiso 1 1 calc R . .
C27 C 0.9179(5) -0.3327(3) 0.0472(2) 0.0285(15) Uani 1 1 d . . .
C28 C 0.8919(5) -0.3528(3) 0.0968(2) 0.0296(16) Uani 1 1 d . . .
H28A H 0.8562 -0.3856 0.0958 0.035 Uiso 1 1 calc R . .
C29 C 1.0493(5) -0.0981(3) 0.3141(3) 0.0305(16) Uani 1 1 d . . .
C30 C 1.0714(5) -0.0636(3) 0.3592(3) 0.0411(19) Uani 1 1 d . . .
H30A H 1.0735 -0.0774 0.3946 0.049 Uiso 1 1 calc R . .
C31 C 1.0897(6) -0.0106(3) 0.3520(3) 0.056(2) Uani 1 1 d . . .
H31A H 1.1061 0.0120 0.3827 0.067 Uiso 1 1 calc R . .
C32 C 1.0849(7) 0.0111(3) 0.3005(3) 0.066(3) Uani 1 1 d . . .
H32A H 1.0957 0.0483 0.2961 0.079 Uiso 1 1 calc R . .
C33 C 1.0648(6) -0.0213(3) 0.2569(3) 0.048(2) Uani 1 1 d . . .
H33A H 1.0612 -0.0064 0.2218 0.058 Uiso 1 1 calc R . .
C34 C 1.0489(5) -0.0763(3) 0.2624(2) 0.0317(16) Uani 1 1 d . . .
C35 C 1.0448(5) -0.1102(3) 0.2158(3) 0.0331(17) Uani 1 1 d . . .
H35A H 1.0563 -0.0943 0.1831 0.040 Uiso 1 1 calc R . .
C36 C 0.8498(5) -0.4039(3) 0.3301(2) 0.0334(17) Uani 1 1 d . C .
C37 C 0.8037(5) -0.4536(3) 0.3369(3) 0.0373(18) Uani 1 1 d . . .
H37A H 0.7806 -0.4752 0.3063 0.045 Uiso 1 1 calc R . .
C38 C 0.7920(6) -0.4709(3) 0.3875(3) 0.050(2) Uani 1 1 d . . .
H38A H 0.7611 -0.5045 0.3914 0.060 Uiso 1 1 calc R . .
C39 C 0.8248(7) -0.4400(4) 0.4331(3) 0.067(3) Uani 1 1 d . . .
H39A H 0.8169 -0.4526 0.4678 0.080 Uiso 1 1 calc R . .
C40 C 0.8682(7) -0.3915(3) 0.4277(3) 0.061(2) Uani 1 1 d . C .
H40A H 0.8893 -0.3702 0.4589 0.074 Uiso 1 1 calc R . .
C41 C 0.8824(6) -0.3725(3) 0.3762(3) 0.0423(19) Uani 1 1 d . . .
C42 C 0.9289(5) -0.3213(3) 0.3734(3) 0.0358(17) Uani 1 1 d . C .
H42A H 0.9519 -0.3034 0.4066 0.043 Uiso 1 1 calc R . .
C43 C 1.0356(9) -0.0957(4) 0.0620(5) 0.126(5) Uiso 1 1 d D B 1
H43A H 0.9679 -0.1027 0.0686 0.151 Uiso 1 1 calc R B 1
H43B H 1.0328 -0.0803 0.0259 0.151 Uiso 1 1 calc R B 1
H43C H 1.0687 -0.0705 0.0892 0.151 Uiso 1 1 calc R B 1
C44 C 1.1346(6) -0.3726(4) 0.3169(3) 0.057(2) Uani 1 1 d . C 1
H44A H 1.2039 -0.3775 0.3119 0.068 Uiso 1 1 calc R C 1
H44B H 1.1077 -0.4069 0.3271 0.068 Uiso 1 1 calc R C 1
H44C H 1.1318 -0.3462 0.3454 0.068 Uiso 1 1 calc R C 1
C45 C 0.7816(6) -0.0825(4) 0.1617(4) 0.066(3) Uani 1 1 d . D 1
H45A H 0.7528 -0.0544 0.1366 0.079 Uiso 1 1 calc R D 1
H45B H 0.8368 -0.0998 0.1477 0.079 Uiso 1 1 calc R D 1
H45C H 0.8065 -0.0665 0.1970 0.079 Uiso 1 1 calc R D 1
N31 N 1.4518(5) -0.4682(3) 0.2066(3) 0.067(2) Uani 1 1 d . E 1
C46 C 1.4957(8) -0.4919(6) 0.2580(5) 0.114(5) Uani 1 1 d . E 1
H46A H 1.4470 -0.5174 0.2689 0.137 Uiso 1 1 calc R E 1
H46B H 1.5548 -0.5128 0.2523 0.137 Uiso 1 1 calc R E 1
C47 C 1.5258(8) -0.4554(5) 0.3021(4) 0.099(4) Uani 1 1 d . E 1
H47A H 1.5427 -0.4757 0.3358 0.118 Uiso 1 1 calc R E 1
H47B H 1.4711 -0.4307 0.3050 0.118 Uiso 1 1 calc R E 1
H47C H 1.5842 -0.4351 0.2956 0.118 Uiso 1 1 calc R E 1
C48 C 1.3620(10) -0.4338(5) 0.2095(4) 0.116(5) Uani 1 1 d . E 1
H48A H 1.3332 -0.4212 0.1728 0.139 Uiso 1 1 calc R E 1
H48B H 1.3820 -0.4020 0.2323 0.139 Uiso 1 1 calc R E 1
C49 C 1.2791(8) -0.4682(5) 0.2347(5) 0.110(4) Uani 1 1 d . E 1
H49A H 1.2126 -0.4536 0.2215 0.132 Uiso 1 1 calc R E 1
H49B H 1.2931 -0.4659 0.2742 0.132 Uiso 1 1 calc R E 1
H49C H 1.2816 -0.5057 0.2236 0.132 Uiso 1 1 calc R E 1
C50 C 1.4240(9) -0.5132(4) 0.1635(5) 0.097(4) Uani 1 1 d . E 1
H50A H 1.4858 -0.5326 0.1596 0.117 Uiso 1 1 calc R E 1
H50B H 1.3796 -0.5390 0.1777 0.117 Uiso 1 1 calc R E 1
C51 C 1.3736(8) -0.4959(5) 0.1078(4) 0.105(4) Uani 1 1 d . E 1
H51A H 1.3561 -0.5276 0.0853 0.126 Uiso 1 1 calc R E 1
H51B H 1.4191 -0.4732 0.0914 0.126 Uiso 1 1 calc R E 1
H51C H 1.3131 -0.4757 0.1108 0.126 Uiso 1 1 calc R E 1
C52 C 1.5234(10) -0.4291(5) 0.1837(5) 0.111(4) Uani 1 1 d . E 1
H52A H 1.5295 -0.3957 0.2052 0.133 Uiso 1 1 calc R E 1
H52B H 1.4941 -0.4197 0.1461 0.133 Uiso 1 1 calc R E 1
N32 N 1.6093(4) -0.2496(3) 0.4285(2) 0.0443(16) Uani 1 1 d . F 1
C53 C 1.6298(8) -0.4533(6) 0.1843(4) 0.114(4) Uani 1 1 d . E 1
H53A H 1.6752 -0.4251 0.1763 0.136 Uiso 1 1 calc R E 1
H53B H 1.6264 -0.4816 0.1570 0.136 Uiso 1 1 calc R E 1
H53C H 1.6546 -0.4684 0.2201 0.136 Uiso 1 1 calc R E 1
C54 C 1.6071(6) -0.2620(4) 0.4862(3) 0.066(3) Uani 1 1 d . F 1
H54A H 1.6353 -0.2311 0.5083 0.079 Uiso 1 1 calc R F 1
H54B H 1.6511 -0.2931 0.4968 0.079 Uiso 1 1 calc R F 1
C55 C 1.5045(7) -0.2745(5) 0.4999(4) 0.106(4) Uani 1 1 d . F 1
H55A H 1.5110 -0.2840 0.5382 0.127 Uiso 1 1 calc R F 1
H55B H 1.4749 -0.3046 0.4777 0.127 Uiso 1 1 calc R F 1
H55C H 1.4615 -0.2429 0.4925 0.127 Uiso 1 1 calc R F 1
C56 C 1.7174(5) -0.2438(3) 0.4224(3) 0.053(2) Uani 1 1 d . F 1
H56A H 1.7485 -0.2160 0.4479 0.064 Uiso 1 1 calc R F 1
H56B H 1.7521 -0.2781 0.4327 0.064 Uiso 1 1 calc R F 1
C57 C 1.7340(6) -0.2289(4) 0.3665(3) 0.064(3) Uani 1 1 d . F 1
H57A H 1.8057 -0.2274 0.3656 0.077 Uiso 1 1 calc R F 1
H57B H 1.7042 -0.1938 0.3567 0.077 Uiso 1 1 calc R F 1
H57C H 1.7029 -0.2558 0.3406 0.077 Uiso 1 1 calc R F 1
C58 C 1.5576(7) -0.2933(4) 0.3925(4) 0.074(3) Uani 1 1 d . F 1
H58A H 1.4865 -0.2941 0.3965 0.089 Uiso 1 1 calc R F 1
H58B H 1.5605 -0.2839 0.3545 0.089 Uiso 1 1 calc R F 1
C59 C 1.5991(8) -0.3478(5) 0.4030(5) 0.112(4) Uani 1 1 d . F 1
H59A H 1.5613 -0.3732 0.3777 0.134 Uiso 1 1 calc R F 1
H59B H 1.5944 -0.3584 0.4401 0.134 Uiso 1 1 calc R F 1
H59C H 1.6691 -0.3480 0.3983 0.134 Uiso 1 1 calc R F 1
C60 C 1.5527(7) -0.1981(4) 0.4113(4) 0.072(3) Uani 1 1 d . F 1
H60A H 1.5495 -0.1933 0.3719 0.086 Uiso 1 1 calc R F 1
H60B H 1.4835 -0.2018 0.4182 0.086 Uiso 1 1 calc R F 1
C61 C 1.5985(7) -0.1485(4) 0.4399(5) 0.091(4) Uani 1 1 d . F 1
H61A H 1.5508 -0.1189 0.4338 0.109 Uiso 1 1 calc R F 1
H61B H 1.6590 -0.1389 0.4257 0.109 Uiso 1 1 calc R F 1
H61C H 1.6155 -0.1557 0.4787 0.109 Uiso 1 1 calc R F 1
O18 O 1.6940(9) -0.4393(5) 0.0493(5) 0.197(5) Uiso 1 1 d . G 1
H18B H 1.7120 -0.4372 0.0829 0.236 Uiso 1 1 d R G 1
C62 C 1.6133(10) -0.4745(6) 0.0381(5) 0.139(5) Uiso 1 1 d . G 1
H62A H 1.5510 -0.4547 0.0378 0.166 Uiso 1 1 calc R G 1
H62B H 1.6193 -0.5024 0.0659 0.166 Uiso 1 1 calc R G 1
H62C H 1.6128 -0.4911 0.0027 0.166 Uiso 1 1 calc R G 1
O19 O 0.9554(12) 0.0065(7) 0.1158(7) 0.119(5) Uiso 0.50 1 d P H 1
H19B H 0.9280 -0.0194 0.1289 0.143 Uiso 0.50 1 d PR H 1
C63 C 0.9056(16) 0.0179(9) 0.0719(8) 0.095(7) Uiso 0.50 1 d P H 1
H63A H 0.9256 -0.0049 0.0438 0.114 Uiso 0.50 1 calc PR H 1
H63B H 0.9165 0.0556 0.0636 0.114 Uiso 0.50 1 calc PR H 1
H63C H 0.8348 0.0122 0.0733 0.114 Uiso 0.50 1 calc PR H 1

loop_
_atom_site_aniso_label
_atom_site_aniso_U_11
_atom_site_aniso_U_22
_atom_site_aniso_U_33
_atom_site_aniso_U_23
_atom_site_aniso_U_13
_atom_site_aniso_U_12
Mn1 0.0352(6) 0.0403(7) 0.0322(6) -0.0066(5) 0.0108(5) -0.0039(5)
Mn2 0.0388(6) 0.0320(6) 0.0228(5) -0.0027(4) 0.0107(4) -0.0032(5)
Mn3 0.0422(6) 0.0309(6) 0.0225(5) -0.0006(4) 0.0125(4) -0.0029(5)
Mn4 0.0354(6) 0.0315(6) 0.0197(5) -0.0013(4) 0.0088(4) -0.0018(5)
Mn5 0.0340(6) 0.0312(6) 0.0182(5) 0.0004(4) 0.0066(4) -0.0034(5)
Mn6 0.0375(6) 0.0294(6) 0.0182(5) 0.0003(4) 0.0076(4) -0.0023(5)
Mn7 0.0357(6) 0.0300(6) 0.0187(5) -0.0012(4) 0.0065(4) -0.0023(5)
Mn8 0.0319(6) 0.0434(7) 0.0307(6) -0.0024(5) 0.0057(4) 0.0011(5)
O1 0.039(3) 0.032(3) 0.022(2) -0.004(2) 0.0117(19) -0.004(2)
O2 0.036(3) 0.029(3) 0.018(2) -0.0017(19) 0.0072(18) -0.003(2)
O3 0.044(3) 0.039(3) 0.027(3) -0.008(2) 0.011(2) -0.006(2)
O4 0.038(3) 0.028(3) 0.025(2) -0.004(2) 0.0131(19) -0.006(2)
O5 0.053(3) 0.032(3) 0.024(2) 0.001(2) 0.017(2) -0.003(2)
O6 0.066(3) 0.035(3) 0.026(3) -0.003(2) 0.014(2) -0.007(3)
O7 0.038(3) 0.034(3) 0.019(2) -0.001(2) 0.0064(19) -0.005(2)
O8 0.053(3) 0.030(3) 0.022(2) 0.002(2) 0.014(2) -0.002(2)
O9 0.042(3) 0.038(3) 0.020(2) -0.002(2) 0.0074(19) -0.009(2)
O10 0.046(3) 0.034(3) 0.024(2) -0.003(2) 0.008(2) -0.009(2)
O11 0.039(3) 0.033(3) 0.022(2) -0.002(2) 0.0043(19) -0.004(2)
O12 0.040(3) 0.028(3) 0.022(2) 0.000(2) 0.0109(19) 0.000(2)
O13 0.049(3) 0.034(3) 0.021(2) 0.000(2) 0.013(2) -0.007(2)
O14 0.050(3) 0.034(3) 0.021(2) -0.005(2) 0.007(2) -0.010(2)
O15 0.044(3) 0.044(3) 0.055(3) 0.007(3) 0.014(2) -0.003(3)
O16 0.043(3) 0.051(3) 0.028(3) 0.004(2) 0.011(2) 0.005(2)
O17 0.036(3) 0.049(4) 0.075(4) 0.014(3) 0.005(3) 0.005(3)
N1 0.033(3) 0.031(4) 0.023(3) -0.005(3) 0.008(2) -0.001(3)
N2 0.036(3) 0.036(4) 0.030(3) -0.001(3) 0.010(2) -0.002(3)
N3 0.036(3) 0.033(4) 0.026(3) 0.003(3) 0.014(2) -0.001(3)
N4 0.037(3) 0.030(3) 0.017(3) 0.005(2) 0.007(2) 0.003(3)
N5 0.033(3) 0.036(4) 0.019(3) 0.000(2) 0.010(2) 0.000(3)
N6 0.038(3) 0.037(4) 0.023(3) -0.001(3) 0.010(2) -0.004(3)
N7 0.041(4) 0.051(4) 0.041(4) -0.018(3) 0.018(3) -0.006(3)
N8 0.031(6) 0.037(8) 0.046(8) -0.007(7) 0.003(5) -0.003(6)
N9 0.037(6) 0.070(9) 0.065(8) -0.043(8) 0.012(5) 0.003(6)
N10 0.039(4) 0.053(5) 0.036(4) 0.012(3) 0.009(3) -0.006(3)
N11 0.033(6) 0.044(7) 0.044(6) 0.005(5) 0.004(4) 0.009(5)
N12 0.049(7) 0.031(6) 0.114(10) 0.019(6) -0.025(6) -0.011(5)
N13 0.035(3) 0.039(4) 0.032(3) 0.008(3) 0.009(3) 0.004(3)
N14 0.036(4) 0.038(4) 0.037(4) 0.001(3) 0.012(3) -0.003(3)
N15 0.056(4) 0.052(5) 0.062(5) 0.025(4) 0.018(3) 0.009(4)
N16 0.034(3) 0.041(4) 0.030(3) 0.004(3) 0.008(2) 0.004(3)
N17 0.038(4) 0.061(5) 0.033(4) 0.015(3) 0.002(3) 0.002(3)
N18 0.061(5) 0.110(7) 0.049(5) 0.039(5) 0.011(4) 0.009(5)
N19 0.032(3) 0.040(4) 0.037(3) 0.001(3) 0.012(3) -0.007(3)
N20 0.052(5) 0.046(4) 0.044(4) -0.006(3) 0.017(3) -0.002(4)
N21 0.067(5) 0.079(6) 0.154(9) -0.035(6) 0.072(6) -0.034(5)
N22 0.041(3) 0.036(4) 0.027(3) -0.005(3) 0.009(3) -0.002(3)
N23 0.036(4) 0.044(4) 0.040(4) 0.000(3) 0.005(3) -0.005(3)
N24 0.058(5) 0.058(5) 0.064(5) -0.025(4) 0.011(4) 0.007(4)
N25 0.039(4) 0.046(4) 0.034(3) -0.010(3) 0.006(3) 0.003(3)
N26 0.031(4) 0.064(5) 0.031(4) -0.004(3) -0.001(3) 0.002(3)
N27 0.054(4) 0.080(6) 0.055(5) -0.035(4) -0.002(3) 0.011(4)
N28 0.034(3) 0.045(4) 0.035(3) -0.007(3) 0.009(3) 0.003(3)
N29 0.031(3) 0.047(4) 0.032(3) 0.000(3) 0.006(3) -0.007(3)
N30 0.054(4) 0.075(6) 0.062(5) -0.029(4) 0.017(4) 0.001(4)
C1 0.033(4) 0.027(4) 0.036(4) -0.002(3) 0.005(3) -0.002(3)
C2 0.068(5) 0.035(5) 0.036(4) -0.011(4) 0.021(4) -0.012(4)
C3 0.112(8) 0.048(6) 0.058(6) -0.021(5) 0.039(5) -0.015(6)
C4 0.161(10) 0.039(6) 0.061(6) -0.016(5) 0.055(6) -0.034(6)
C5 0.101(7) 0.042(5) 0.049(5) -0.007(4) 0.038(5) -0.012(5)
C6 0.049(4) 0.028(4) 0.032(4) 0.003(3) 0.011(3) -0.005(4)
C7 0.039(4) 0.033(5) 0.024(4) 0.000(3) 0.012(3) 0.003(4)
C8 0.029(4) 0.035(4) 0.023(4) 0.006(3) 0.006(3) 0.005(3)
C9 0.051(5) 0.036(5) 0.028(4) 0.008(3) 0.013(3) -0.001(4)
C10 0.050(5) 0.054(6) 0.038(4) 0.015(4) 0.016(4) -0.009(4)
C11 0.075(6) 0.053(6) 0.031(4) 0.010(4) 0.026(4) 0.000(5)
C12 0.052(5) 0.051(5) 0.027(4) 0.000(4) 0.012(3) -0.003(4)
C13 0.037(4) 0.036(5) 0.023(4) 0.000(3) 0.009(3) 0.001(3)
C14 0.041(4) 0.047(5) 0.018(4) -0.001(3) 0.009(3) -0.001(4)
C15 0.031(4) 0.038(4) 0.022(4) -0.004(3) 0.006(3) 0.006(3)
C16 0.037(4) 0.040(5) 0.026(4) 0.003(3) 0.006(3) 0.003(3)
C17 0.045(4) 0.054(5) 0.020(4) 0.000(3) 0.006(3) 0.005(4)
C18 0.045(5) 0.055(6) 0.022(4) -0.003(3) 0.003(3) 0.000(4)
C19 0.044(4) 0.047(5) 0.030(4) -0.002(4) 0.004(3) 0.001(4)
C20 0.034(4) 0.034(4) 0.026(4) -0.004(3) 0.011(3) 0.000(3)
C21 0.028(4) 0.036(4) 0.032(4) -0.007(3) 0.008(3) -0.007(3)
C22 0.032(4) 0.042(5) 0.016(3) 0.001(3) 0.003(3) 0.008(3)
C23 0.041(4) 0.037(4) 0.024(4) 0.007(3) 0.007(3) 0.002(3)
C24 0.059(5) 0.046(5) 0.018(4) 0.003(3) 0.012(3) 0.011(4)
C25 0.064(5) 0.038(5) 0.017(4) -0.003(3) 0.001(3) 0.004(4)
C26 0.054(5) 0.032(4) 0.028(4) 0.001(3) 0.011(3) -0.003(4)
C27 0.035(4) 0.030(4) 0.020(3) 0.002(3) 0.004(3) 0.001(3)
C28 0.030(4) 0.035(4) 0.024(4) 0.000(3) 0.006(3) 0.002(3)
C29 0.029(4) 0.031(4) 0.032(4) -0.003(3) 0.010(3) -0.002(3)
C30 0.057(5) 0.037(5) 0.033(4) -0.007(3) 0.019(3) -0.008(4)
C31 0.080(6) 0.047(6) 0.046(5) -0.017(4) 0.026(4) -0.018(5)
C32 0.110(7) 0.031(5) 0.066(6) -0.010(4) 0.044(5) -0.013(5)
C33 0.076(6) 0.033(5) 0.039(5) -0.003(4) 0.023(4) -0.008(4)
C34 0.040(4) 0.033(4) 0.025(4) -0.001(3) 0.012(3) 0.000(3)
C35 0.037(4) 0.039(5) 0.026(4) 0.007(3) 0.012(3) -0.002(4)
C36 0.035(4) 0.042(5) 0.024(4) 0.002(3) 0.008(3) -0.004(4)
C37 0.044(4) 0.038(5) 0.032(4) -0.001(3) 0.012(3) -0.007(4)
C38 0.061(5) 0.046(5) 0.043(5) 0.006(4) 0.009(4) -0.025(4)
C39 0.105(7) 0.063(6) 0.036(5) 0.013(4) 0.020(5) -0.033(6)
C40 0.102(7) 0.054(6) 0.028(4) 0.004(4) 0.009(4) -0.026(5)
C41 0.062(5) 0.036(5) 0.032(4) 0.009(3) 0.016(4) -0.003(4)
C42 0.054(5) 0.033(4) 0.022(4) -0.001(3) 0.011(3) -0.012(4)
C44 0.054(5) 0.068(6) 0.047(5) 0.020(4) 0.005(4) 0.012(5)
C45 0.062(6) 0.059(6) 0.078(7) 0.006(5) 0.011(5) -0.001(5)
N31 0.071(5) 0.048(5) 0.081(6) -0.007(4) 0.006(4) 0.002(4)
C46 0.081(8) 0.142(13) 0.119(11) 0.063(10) 0.012(7) 0.020(8)
C47 0.093(8) 0.132(11) 0.071(8) -0.013(7) 0.015(6) -0.012(8)
C48 0.169(12) 0.087(9) 0.077(8) -0.021(7) -0.022(8) 0.072(9)
C49 0.090(8) 0.148(12) 0.100(9) -0.020(8) 0.041(7) -0.006(8)
C50 0.103(9) 0.075(8) 0.112(10) -0.007(7) 0.012(7) 0.014(7)
C51 0.111(9) 0.125(11) 0.078(8) -0.012(7) 0.011(7) 0.014(8)
C52 0.157(12) 0.090(9) 0.078(8) 0.010(7) 0.000(8) -0.031(9)
N32 0.045(4) 0.055(5) 0.036(3) -0.007(3) 0.014(3) -0.008(3)
C53 0.080(8) 0.178(14) 0.086(8) -0.006(8) 0.023(6) 0.017(8)
C54 0.077(6) 0.077(7) 0.043(5) -0.006(5) 0.010(4) -0.023(5)
C55 0.083(7) 0.197(13) 0.045(6) -0.010(7) 0.033(5) -0.060(8)
C56 0.048(5) 0.056(6) 0.054(5) 0.000(4) 0.007(4) 0.000(4)
C57 0.061(6) 0.085(7) 0.052(5) -0.007(5) 0.022(4) -0.015(5)
C58 0.067(6) 0.084(8) 0.073(7) -0.036(6) 0.021(5) -0.023(6)
C59 0.083(8) 0.089(10) 0.172(12) -0.057(9) 0.047(8) -0.041(7)
C60 0.056(6) 0.085(8) 0.078(7) 0.013(6) 0.024(5) 0.006(6)
C61 0.080(7) 0.051(7) 0.152(11) 0.001(7) 0.052(7) 0.000(6)

loop_
_atom_type_symbol
_atom_type_description
_atom_type_scat_dispersion_real
_atom_type_scat_dispersion_imag
_atom_type_scat_source
C C 0.0033 0.0016 'International Tables Vol C Tables 4.2.6.8 and 6.1.1.4'
H H 0.0000 0.0000 'International Tables Vol C Tables 4.2.6.8 and 6.1.1.4'
N N 0.0061 0.0033 'International Tables Vol C Tables 4.2.6.8 and 6.1.1.4'
O O 0.0106 0.0060 'International Tables Vol C Tables 4.2.6.8 and 6.1.1.4'
Mn Mn 0.3368 0.7283 'International Tables Vol C Tables 4.2.6.8 and 6.1.1.4'

loop_
_geom_angle_atom_site_label_1
_geom_angle_atom_site_label_2
_geom_angle_atom_site_label_3
_geom_angle
_geom_angle_site_symmetry_1
_geom_angle_site_symmetry_3
_geom_angle_publ_flag
N25 Mn1 N10 100.5(2) 1_655 . ?
N25 Mn1 N13 152.9(2) 1_655 . ?
N10 Mn1 N13 105.9(2) . . ?
N25 Mn1 N7 94.6(2) 1_655 . ?
N10 Mn1 N7 97.3(2) . . ?
N13 Mn1 N7 88.3(2) . . ?
N25 Mn1 N28 77.8(2) 1_655 1_655 ?
N10 Mn1 N28 91.0(2) . 1_655 ?
N13 Mn1 N28 95.4(2) . 1_655 ?
N7 Mn1 N28 169.7(2) . 1_655 ?
O3 Mn2 O1 172.3(2) . . ?
O3 Mn2 O6 86.4(2) . . ?
O1 Mn2 O6 91.85(19) . . ?
O3 Mn2 N1 89.0(2) . . ?
O1 Mn2 N1 90.0(2) . . ?
O6 Mn2 N1 159.4(2) . . ?
O3 Mn2 N7 93.5(2) . . ?
O1 Mn2 N7 94.2(2) . . ?
O6 Mn2 N7 98.8(2) . . ?
N1 Mn2 N7 101.5(2) . . ?
O3 Mn2 Mn4 149.74(14) . . ?
O1 Mn2 Mn4 30.36(12) . . ?
O6 Mn2 Mn4 122.05(15) . . ?
N1 Mn2 Mn4 60.79(15) . . ?
N7 Mn2 Mn4 91.91(15) . . ?
O5 Mn3 O1 178.74(19) . . ?
O5 Mn3 O8 88.68(18) . . ?
O1 Mn3 O8 92.37(18) . . ?
O5 Mn3 N2 89.8(2) . . ?
O1 Mn3 N2 89.1(2) . . ?
O8 Mn3 N2 177.7(2) . . ?
O5 Mn3 N10 93.1(2) . . ?
O1 Mn3 N10 87.5(2) . . ?
O8 Mn3 N10 90.2(2) . . ?
N2 Mn3 N10 91.6(2) . . ?
O5 Mn3 O15 92.89(19) . . ?
O1 Mn3 O15 86.36(18) . . ?
O8 Mn3 O15 94.31(18) . . ?
N2 Mn3 O15 84.03(19) . . ?
N10 Mn3 O15 172.5(2) . . ?
O1 Mn4 O7 176.23(19) . . ?
O1 Mn4 O4 90.99(18) . . ?
O7 Mn4 O4 88.46(18) . . ?
O1 Mn4 N3 89.0(2) . . ?
O7 Mn4 N3 90.8(2) . . ?
O4 Mn4 N3 168.4(2) . . ?
O1 Mn4 N13 91.14(19) . . ?
O7 Mn4 N13 92.62(19) . . ?
O4 Mn4 N13 96.6(2) . . ?
N3 Mn4 N13 95.0(2) . . ?
O1 Mn4 O12 88.39(16) . . ?
O7 Mn4 O12 87.85(16) . . ?
O4 Mn4 O12 81.23(16) . . ?
N3 Mn4 O12 87.15(18) . . ?
N13 Mn4 O12 177.80(19) . . ?
O1 Mn4 Mn2 30.20(13) . . ?
O7 Mn4 Mn2 150.52(14) . . ?
O4 Mn4 Mn2 63.32(12) . . ?
N3 Mn4 Mn2 118.57(15) . . ?
N13 Mn4 Mn2 83.00(14) . . ?
O12 Mn4 Mn2 95.54(10) . . ?
O2 Mn5 O9 172.94(19) . . ?
O2 Mn5 O12 91.06(17) . . ?
O9 Mn5 O12 87.76(18) . . ?
O2 Mn5 N4 89.13(19) . . ?
O9 Mn5 N4 90.90(19) . . ?
O12 Mn5 N4 170.6(2) . . ?
O2 Mn5 N16 91.59(19) . . ?
O9 Mn5 N16 95.4(2) . . ?
O12 Mn5 N16 93.9(2) . . ?
N4 Mn5 N16 95.4(2) . . ?
O13 Mn6 O2 176.87(19) . . ?
O13 Mn6 O10 88.36(18) . . ?
O2 Mn6 O10 92.28(18) . . ?
O13 Mn6 N6 90.0(2) . . ?
O2 Mn6 N6 88.9(2) . . ?
O10 Mn6 N6 171.1(2) . . ?
O13 Mn6 N19 94.9(2) . . ?
O2 Mn6 N19 88.09(19) . . ?
O10 Mn6 N19 94.48(19) . . ?
N6 Mn6 N19 94.4(2) . . ?
O13 Mn6 O16 93.38(18) . . ?
O2 Mn6 O16 83.57(17) . . ?
O10 Mn6 O16 88.02(17) . . ?
N6 Mn6 O16 83.32(18) . . ?
N19 Mn6 O16 171.39(19) . . ?
O11 Mn7 O2 172.50(19) . . ?
O11 Mn7 O14 87.59(19) . . ?
O2 Mn7 O14 91.03(18) . . ?
O11 Mn7 N5 89.5(2) . . ?
O2 Mn7 N5 89.7(2) . . ?
O14 Mn7 N5 163.2(2) . . ?
O11 Mn7 N22 93.4(2) . . ?
O2 Mn7 N22 94.1(2) . . ?
O14 Mn7 N22 103.1(2) . . ?
N5 Mn7 N22 93.6(2) . . ?
N22 Mn8 N16 97.2(2) . . ?
N22 Mn8 N19 86.8(2) . . ?
N16 Mn8 N19 101.5(2) . . ?
N22 Mn8 N28 102.8(2) . . ?
N16 Mn8 N28 156.4(2) . . ?
N19 Mn8 N28 92.1(2) . . ?
N22 Mn8 O17 84.5(2) . . ?
N16 Mn8 O17 84.2(2) . . ?
N19 Mn8 O17 170.2(2) . . ?
N28 Mn8 O17 85.3(2) . . ?
N22 Mn8 N25 170.7(2) . . ?
N16 Mn8 N25 87.4(2) . . ?
N19 Mn8 N25 84.4(2) . . ?
N28 Mn8 N25 74.7(2) . . ?
O17 Mn8 N25 104.0(2) . . ?
Mn2 O1 Mn4 119.4(2) . . ?
Mn2 O1 Mn3 120.6(2) . . ?
Mn4 O1 Mn3 119.9(2) . . ?
Mn5 O2 Mn7 120.2(2) . . ?
Mn5 O2 Mn6 120.5(2) . . ?
Mn7 O2 Mn6 119.2(2) . . ?
C1 O3 Mn2 133.0(4) . . ?
N1 O4 Mn4 115.9(3) . . ?
C8 O5 Mn3 131.5(4) . . ?
N2 O6 Mn2 119.0(3) . . ?
C15 O7 Mn4 125.9(4) . . ?
N3 O8 Mn3 115.4(3) . . ?
C22 O9 Mn5 129.7(4) . . ?
N4 O10 Mn6 118.0(3) . . ?
C29 O11 Mn7 129.5(4) . . ?
N5 O12 Mn5 114.7(3) . . ?
N5 O12 Mn4 105.1(3) . . ?
Mn5 O12 Mn4 102.21(18) . . ?
C36 O13 Mn6 132.3(4) . . ?
N6 O14 Mn7 118.5(3) . . ?
C43 O15 Mn3 123.8(6) . . ?
C44 O16 Mn6 126.9(4) . . ?
C45 O17 Mn8 128.4(4) . . ?
C7 N1 O4 113.7(5) . . ?
C7 N1 Mn2 128.4(4) . . ?
O4 N1 Mn2 117.5(4) . . ?
C14 N2 O6 115.0(5) . . ?
C14 N2 Mn3 127.0(5) . . ?
O6 N2 Mn3 117.9(4) . . ?
C21 N3 O8 115.5(5) . . ?
C21 N3 Mn4 125.4(5) . . ?
O8 N3 Mn4 118.9(4) . . ?
C28 N4 O10 112.5(5) . . ?
C28 N4 Mn5 127.3(4) . . ?
O10 N4 Mn5 120.1(4) . . ?
C35 N5 O12 116.2(5) . . ?
C35 N5 Mn7 126.9(4) . . ?
O12 N5 Mn7 116.5(4) . . ?
C42 N6 O14 115.4(5) . . ?
C42 N6 Mn6 126.8(5) . . ?
O14 N6 Mn6 117.8(4) . . ?
N8' N7 N8 26.4(14) . . ?
N8' N7 Mn2 105.3(16) . . ?
N8 N7 Mn2 114.0(6) . . ?
N8' N7 Mn1 122.9(16) . . ?
N8 N7 Mn1 127.5(6) . . ?
Mn2 N7 Mn1 116.9(3) . . ?
N9 N8 N7 173.3(18) . . ?
N9' N8' N7 175(4) . . ?
N11' N10 N11 43.2(13) . . ?
N11' N10 Mn1 114.9(14) . . ?
N11 N10 Mn1 123.1(5) . . ?
N11' N10 Mn3 121.0(13) . . ?
N11 N10 Mn3 108.4(5) . . ?
Mn1 N10 Mn3 121.8(3) . . ?
N12 N11 N10 178.3(12) . . ?
N10 N11' N12' 174(3) . . ?
N14 N13 Mn1 128.8(4) . . ?
N14 N13 Mn4 112.9(4) . . ?
Mn1 N13 Mn4 116.3(2) . . ?
N15 N14 N13 178.7(8) . . ?
N17 N16 Mn5 116.0(4) . . ?
N17 N16 Mn8 122.7(5) . . ?
Mn5 N16 Mn8 120.8(3) . . ?
N18 N17 N16 178.5(8) . . ?
N20 N19 Mn8 114.4(5) . . ?
N20 N19 Mn6 122.7(5) . . ?
Mn8 N19 Mn6 122.0(3) . . ?
N21 N20 N19 177.1(8) . . ?
N23 N22 Mn7 119.7(4) . . ?
N23 N22 Mn8 121.7(4) . . ?
Mn7 N22 Mn8 118.4(3) . . ?
N24 N23 N22 179.2(8) . . ?
N26 N25 Mn1 129.7(5) . 1_455 ?
N26 N25 Mn8 117.7(5) . . ?
Mn1 N25 Mn8 103.6(2) 1_455 . ?
N27 N26 N25 178.0(8) . . ?
N29 N28 Mn1 122.6(4) . 1_455 ?
N29 N28 Mn8 130.8(5) . . ?
Mn1 N28 Mn8 104.0(2) 1_455 . ?
N30 N29 N28 178.4(7) . . ?
O3 C1 C2 118.7(6) . . ?
O3 C1 C6 122.1(6) . . ?
C2 C1 C6 119.2(7) . . ?
C3 C2 C1 121.3(7) . . ?
C2 C3 C4 120.5(8) . . ?
C5 C4 C3 118.1(8) . . ?
C4 C5 C6 122.4(7) . . ?
C1 C6 C5 118.3(6) . . ?
C1 C6 C7 123.2(6) . . ?
C5 C6 C7 118.4(6) . . ?
N1 C7 C6 123.8(6) . . ?
O5 C8 C9 118.2(6) . . ?
O5 C8 C13 122.2(6) . . ?
C9 C8 C13 119.5(6) . . ?
C10 C9 C8 120.0(7) . . ?
C9 C10 C11 120.9(7) . . ?
C12 C11 C10 119.3(7) . . ?
C11 C12 C13 121.1(7) . . ?
C12 C13 C8 119.0(6) . . ?
C12 C13 C14 118.3(6) . . ?
C8 C13 C14 122.7(6) . . ?
N2 C14 C13 125.1(6) . . ?
O7 C15 C20 123.2(6) . . ?
O7 C15 C16 118.1(6) . . ?
C20 C15 C16 118.6(6) . . ?
C17 C16 C15 120.8(7) . . ?
C18 C17 C16 120.6(6) . . ?
C17 C18 C19 120.0(7) . . ?
C18 C19 C20 120.7(7) . . ?
C15 C20 C19 119.3(6) . . ?
C15 C20 C21 123.0(6) . . ?
C19 C20 C21 117.4(6) . . ?
N3 C21 C20 124.2(6) . . ?
O9 C22 C27 123.0(5) . . ?
O9 C22 C23 117.3(6) . . ?
C27 C22 C23 119.5(6) . . ?
C24 C23 C22 120.9(7) . . ?
C23 C24 C25 120.3(6) . . ?
C24 C25 C26 119.4(6) . . ?
C25 C26 C27 121.0(7) . . ?
C22 C27 C26 118.8(6) . . ?
C22 C27 C28 124.0(6) . . ?
C26 C27 C28 117.0(6) . . ?
N4 C28 C27 123.5(6) . . ?
O11 C29 C34 124.3(6) . . ?
O11 C29 C30 117.5(6) . . ?
C34 C29 C30 118.1(6) . . ?
C31 C30 C29 120.3(7) . . ?
C30 C31 C32 121.1(7) . . ?
C33 C32 C31 119.5(8) . . ?
C32 C33 C34 121.3(7) . . ?
C33 C34 C29 119.5(6) . . ?
C33 C34 C35 118.8(6) . . ?
C29 C34 C35 121.2(6) . . ?
N5 C35 C34 124.1(6) . . ?
O13 C36 C41 122.8(6) . . ?
O13 C36 C37 118.9(6) . . ?
C41 C36 C37 118.3(6) . . ?
C38 C37 C36 120.7(6) . . ?
C37 C38 C39 120.9(7) . . ?
C40 C39 C38 119.8(7) . . ?
C39 C40 C41 120.9(7) . . ?
C36 C41 C40 119.4(7) . . ?
C36 C41 C42 122.6(6) . . ?
C40 C41 C42 118.1(7) . . ?
N6 C42 C41 125.3(6) . . ?
C46 N31 C48 114.0(8) . . ?
C46 N31 C52 113.2(8) . . ?
C48 N31 C52 103.0(9) . . ?
C46 N31 C50 109.8(9) . . ?
C48 N31 C50 109.7(8) . . ?
C52 N31 C50 106.7(8) . . ?
C47 C46 N31 116.6(11) . . ?
N31 C48 C49 109.8(9) . . ?
C51 C50 N31 117.1(9) . . ?
N31 C52 C53 113.0(9) . . ?
C54 N32 C56 107.3(6) . . ?
C54 N32 C58 110.5(6) . . ?
C56 N32 C58 111.8(6) . . ?
C54 N32 C60 111.2(6) . . ?
C56 N32 C60 110.1(6) . . ?
C58 N32 C60 106.0(7) . . ?
N32 C54 C55 115.4(7) . . ?
C57 C56 N32 114.8(6) . . ?
C59 C58 N32 115.5(8) . . ?
C61 C60 N32 114.0(8) . . ?

loop_
_geom_bond_atom_site_label_1
_geom_bond_atom_site_label_2
_geom_bond_distance
_geom_bond_site_symmetry_2
_geom_bond_publ_flag
Mn1 N25 2.161(6) 1_655 ?
Mn1 N10 2.173(6) . ?
Mn1 N13 2.179(5) . ?
Mn1 N7 2.206(6) . ?
Mn1 N28 2.227(6) 1_655 ?
Mn2 O3 1.859(4) . ?
Mn2 O1 1.867(4) . ?
Mn2 O6 1.900(4) . ?
Mn2 N1 2.005(5) . ?
Mn2 N7 2.192(6) . ?
Mn2 Mn4 3.2334(13) . ?
Mn3 O5 1.871(4) . ?
Mn3 O1 1.891(4) . ?
Mn3 O8 1.930(4) . ?
Mn3 N2 2.001(5) . ?
Mn3 N10 2.266(6) . ?
Mn3 O15 2.284(5) . ?
Mn4 O1 1.877(4) . ?
Mn4 O7 1.878(4) . ?
Mn4 O4 1.946(4) . ?
Mn4 N3 1.989(6) . ?
Mn4 N13 2.252(5) . ?
Mn4 O12 2.415(4) . ?
Mn5 O2 1.871(4) . ?
Mn5 O9 1.871(4) . ?
Mn5 O12 1.951(4) . ?
Mn5 N4 1.979(5) . ?
Mn5 N16 2.186(5) . ?
Mn6 O13 1.864(4) . ?
Mn6 O2 1.888(4) . ?
Mn6 O10 1.895(4) . ?
Mn6 N6 1.999(5) . ?
Mn6 N19 2.250(6) . ?
Mn6 O16 2.420(4) . ?
Mn7 O11 1.849(4) . ?
Mn7 O2 1.878(4) . ?
Mn7 O14 1.892(4) . ?
Mn7 N5 1.996(5) . ?
Mn7 N22 2.188(6) . ?
Mn8 N22 2.197(5) . ?
Mn8 N16 2.214(5) . ?
Mn8 N19 2.232(6) . ?
Mn8 N28 2.232(5) . ?
Mn8 O17 2.274(5) . ?
Mn8 N25 2.309(6) . ?
O3 C1 1.326(8) . ?
O4 N1 1.404(6) . ?
O5 C8 1.337(7) . ?
O6 N2 1.383(7) . ?
O7 C15 1.346(7) . ?
O8 N3 1.385(6) . ?
O9 C22 1.357(7) . ?
O10 N4 1.380(6) . ?
O11 C29 1.326(8) . ?
O12 N5 1.396(6) . ?
O13 C36 1.320(7) . ?
O14 N6 1.373(7) . ?
O15 C43 1.462(8) . ?
O16 C44 1.420(8) . ?
O17 C45 1.446(9) . ?
N1 C7 1.276(8) . ?
N2 C14 1.297(7) . ?
N3 C21 1.296(8) . ?
N4 C28 1.300(7) . ?
N5 C35 1.286(8) . ?
N6 C42 1.291(7) . ?
N7 N8' 1.19(4) . ?
N7 N8 1.248(14) . ?
N8 N9 1.132(14) . ?
N8' N9' 1.16(5) . ?
N10 N11' 1.12(3) . ?
N10 N11 1.300(12) . ?
N11 N12 1.131(12) . ?
N11' N12' 1.18(3) . ?
N13 N14 1.212(8) . ?
N14 N15 1.144(8) . ?
N16 N17 1.203(7) . ?
N17 N18 1.145(8) . ?
N19 N20 1.202(8) . ?
N20 N21 1.156(9) . ?
N22 N23 1.215(8) . ?
N23 N24 1.156(8) . ?
N25 N26 1.201(8) . ?
N25 Mn1 2.161(6) 1_455 ?
N26 N27 1.160(9) . ?
N28 N29 1.180(8) . ?
N28 Mn1 2.227(6) 1_455 ?
N29 N30 1.166(8) . ?
C1 C2 1.379(9) . ?
C1 C6 1.402(9) . ?
C2 C3 1.359(11) . ?
C3 C4 1.420(11) . ?
C4 C5 1.345(11) . ?
C5 C6 1.409(10) . ?
C6 C7 1.441(9) . ?
C8 C9 1.392(9) . ?
C8 C13 1.410(9) . ?
C9 C10 1.386(9) . ?
C10 C11 1.389(10) . ?
C11 C12 1.377(10) . ?
C12 C13 1.400(9) . ?
C13 C14 1.433(9) . ?
C15 C20 1.406(9) . ?
C15 C16 1.409(8) . ?
C16 C17 1.379(9) . ?
C17 C18 1.378(10) . ?
C18 C19 1.381(9) . ?
C19 C20 1.407(9) . ?
C20 C21 1.437(9) . ?
C22 C27 1.389(9) . ?
C22 C23 1.404(8) . ?
C23 C24 1.373(9) . ?
C24 C25 1.387(10) . ?
C25 C26 1.387(9) . ?
C26 C27 1.410(9) . ?
C27 C28 1.442(8) . ?
C29 C34 1.406(9) . ?
C29 C30 1.414(9) . ?
C30 C31 1.365(10) . ?
C31 C32 1.393(11) . ?
C32 C33 1.351(10) . ?
C33 C34 1.402(10) . ?
C34 C35 1.437(9) . ?
C36 C41 1.407(9) . ?
C36 C37 1.412(9) . ?
C37 C38 1.377(9) . ?
C38 C39 1.390(10) . ?
C39 C40 1.362(11) . ?
C40 C41 1.423(9) . ?
C41 C42 1.433(9) . ?
N31 C46 1.454(12) . ?
N31 C48 1.504(12) . ?
N31 C52 1.555(13) . ?
N31 C50 1.563(12) . ?
C46 C47 1.439(15) . ?
C48 C49 1.629(16) . ?
C50 C51 1.513(13) . ?
C52 C53 1.567(15) . ?
N32 C54 1.487(9) . ?
N32 C56 1.513(9) . ?
N32 C58 1.514(10) . ?
N32 C60 1.524(11) . ?
C54 C55 1.525(11) . ?
C56 C57 1.505(10) . ?
C58 C59 1.479(14) . ?
C60 C61 1.512(13) . ?
O18 C62 1.399(15) . ?
O19 C63 1.23(2) . ?
